data_2206301
loop_
_publ_author_name
'Suchada Chantrapromma'
'Boonwasana Jindawong'
'Hoong-Kun Fun'
'Shazia Anjum'
'Chatchanok Karalai'

_publ_section_title
;
 4-(4'-Hydroxy-3'-methoxystyryl)-1-methylpyridinium
 4-chlorobenzenesulfonate
;
_journal_issue 7
_journal_name_full 'Acta Crystallographica Section E'
_journal_page_first o2096
_journal_page_last o2098
_journal_paper_doi 10.1107/S1600536805017769
_journal_volume 61
_journal_year 2005
_chemical_formula_iupac 'C15 H16 N O2 +, C6 H4 Cl O3 S -'
_chemical_formula_moiety 'C15 H16 N O2 +, C6 H4 Cl O3 S -'
_chemical_formula_sum 'C21 H20 Cl N O5 S'
_chemical_formula_weight 433.89
_chemical_melting_point 505.5(5)
_chemical_name_common '4(4'-Hydroxy-3'-methoxystyryl)-1-methylpyridinium 4-chlorobenzenesulfonate'
_chemical_name_systematic
;
4(4'-Hydroxy-3'-methoxystyryl)-1-methylpyridinium 4-chlorobenzenesulfonate
;
_space_group_IT_number 2
_symmetry_cell_setting triclinic
_symmetry_space_group_name_Hall '-P 1'
_symmetry_space_group_name_H-M 'P -1'
_atom_sites_solution_hydrogens geom
_atom_sites_solution_primary direct
_atom_sites_solution_secondary difmap
_audit_creation_method SHELXL-97
_cell_angle_alpha 110.538(2)
_cell_angle_beta 93.864(2)
_cell_angle_gamma 97.819(2)
_cell_formula_units_Z 2
_cell_length_a 9.8153(16)
_cell_length_b 10.4218(17)
_cell_length_c 10.5894(17)
_cell_measurement_reflns_used 9566
_cell_measurement_temperature 293(2)
_cell_measurement_theta_max 25.00
_cell_measurement_theta_min 2.07
_cell_volume 997.2(3)
_computing_cell_refinement 'SAINT (Siemens, 1996)'
_computing_data_collection 'SMART (Siemens, 1996)'
_computing_data_reduction SAINT
_computing_molecular_graphics SHELXTL
_computing_publication_material
;
SHELXTL and PLATON (Spek, 2003)
;
_computing_structure_refinement SHELXTL
_computing_structure_solution 'SHELXTL (Sheldrick, 1997)'
_diffrn_ambient_temperature 293(2)
_diffrn_detector_area_resol_mean 8.33
_diffrn_measured_fraction_theta_full 0.998
_diffrn_measured_fraction_theta_max 0.998
_diffrn_measurement_device_type
;
Siemens SMART CCD area-detector diffractometer
;
_diffrn_measurement_method \w
_diffrn_radiation_monochromator graphite
_diffrn_radiation_source 'fine-focus sealed tube'
_diffrn_radiation_type MoK\a
_diffrn_radiation_wavelength 0.71073
_diffrn_reflns_av_R_equivalents 0.0198
_diffrn_reflns_av_sigmaI/netI 0.0187
_diffrn_reflns_limit_h_max 11
_diffrn_reflns_limit_h_min -11
_diffrn_reflns_limit_k_max 12
_diffrn_reflns_limit_k_min -12
_diffrn_reflns_limit_l_max 12
_diffrn_reflns_limit_l_min -12
_diffrn_reflns_number 9566
_diffrn_reflns_theta_full 25.00
_diffrn_reflns_theta_max 25.00
_diffrn_reflns_theta_min 2.07
_diffrn_standards_decay_% 0
_diffrn_standards_number 0
_exptl_absorpt_coefficient_mu 0.330
_exptl_absorpt_correction_T_max 0.939
_exptl_absorpt_correction_T_min 0.899
_exptl_absorpt_correction_type multi-scan
_exptl_absorpt_process_details '(SADABS; Sheldrick, 1996)'
_exptl_crystal_colour red
_exptl_crystal_density_diffrn 1.445
_exptl_crystal_density_method 'not measured'
_exptl_crystal_description needle
_exptl_crystal_F_000 452
_exptl_crystal_size_max 0.50
_exptl_crystal_size_mid 0.27
_exptl_crystal_size_min 0.19
_refine_diff_density_max 0.584
_refine_diff_density_min -0.417
_refine_ls_extinction_method none
_refine_ls_goodness_of_fit_ref 1.039
_refine_ls_hydrogen_treatment constr
_refine_ls_matrix_type full
_refine_ls_number_parameters 265
_refine_ls_number_reflns 3517
_refine_ls_number_restraints 0
_refine_ls_restrained_S_all 1.039
_refine_ls_R_factor_all 0.0491
_refine_ls_R_factor_gt 0.0451
_refine_ls_shift/su_max 0.001
_refine_ls_shift/su_mean <0.001
_refine_ls_structure_factor_coef Fsqd
_refine_ls_weighting_details 'w=1/[\s^2^(Fo^2^)+(0.0676P)^2^+0.5159P] where P=(Fo^2^+2Fc^2^)/3'
_refine_ls_weighting_scheme calc
_refine_ls_wR_factor_gt 0.1213
_refine_ls_wR_factor_ref 0.1257
_reflns_number_gt 3150
_reflns_number_total 3517
_reflns_threshold_expression I>2\s(I)
_cod_data_source_file su6202.cif
_cod_data_source_block I
_cod_depositor_comments
;
The following automatic conversions were performed:
'_symmetry_cell_setting' value 'Triclinic' changed to 'triclinic'
according to '/home/saulius/struct/CIF-dictionaries/cif_core.dic'
dictionary named 'cif_core.dic' version 2.4.1 from 2010-06-29.

Automatic conversion script
Id: cif_fix_enum 1527 2010-12-29 10:47:43Z saulius 

The following automatic conversions were performed:

'_chemical_melting_point' value '505-506 K' was changed to '505.5(5)'
- the average value was taken and precision was estimated.

Automatic conversion script
Id: cif_fix_values 1646 2011-03-28 12:23:43Z adriana 

The following automatic conversions were performed:

'_chemical_melting_point' value '505-506 K' was changed to '505.5(5)'
- the average value was taken and precision was
estimated.

'_symmetry_cell_setting' value 'Triclinic' changed to
'triclinic' according to
/home/saulius/struct/CIF-dictionaries/cif_core.dic dictionary named
'cif_core.dic' version 2.4.1 from 2010-06-29.

Automatic conversion script
Id: cif_fix_values 1715 2011-07-08 13:25:40Z adriana 
;
_cod_database_code 2206301
_cod_database_fobs_code 2206301

loop_
_symmetry_equiv_pos_as_xyz
'x, y, z'
'-x, -y, -z'

loop_
_atom_site_label
_atom_site_fract_x
_atom_site_fract_y
_atom_site_fract_z
_atom_site_U_iso_or_equiv
_atom_site_adp_type
_atom_site_calc_flag
_atom_site_refinement_flags
_atom_site_occupancy
_atom_site_type_symbol
Cl1 1.01184(6) 0.92106(7) 0.79894(7) 0.0642(2) Uani d . 1 Cl
S1 0.38749(5) 0.98497(6) 0.74329(6) 0.04639(18) Uani d . 1 S
O1 0.3453(2) 0.9460(4) 0.6029(2) 0.1169(11) Uani d . 1 O
O2 0.3881(2) 1.1280(2) 0.8265(3) 0.1037(9) Uani d . 1 O
O3 0.31413(17) 0.89487(19) 0.8011(2) 0.0650(5) Uani d . 1 O
O4 0.25389(18) 1.33328(17) 0.89172(17) 0.0600(5) Uani d . 1 O
H4A 0.2811 1.2589 0.8588 0.090 Uiso calc R 1 H
O5 0.16998(19) 1.57044(16) 0.95645(16) 0.0606(5) Uani d . 1 O
N1 -0.50959(18) 1.57119(18) 0.27730(18) 0.0459(4) Uani d . 1 N
C1 0.5645(2) 0.9657(2) 0.7596(2) 0.0388(4) Uani d . 1 C
C2 0.6521(2) 1.0008(2) 0.6749(2) 0.0426(5) Uani d . 1 C
H2B 0.6181 1.0336 0.6101 0.051 Uiso calc R 1 H
C3 0.7895(2) 0.9871(2) 0.6870(2) 0.0447(5) Uani d . 1 C
H3B 0.8486 1.0098 0.6301 0.054 Uiso calc R 1 H
C4 0.8385(2) 0.9389(2) 0.7848(2) 0.0442(5) Uani d . 1 C
C5 0.7530(2) 0.9050(2) 0.8705(2) 0.0465(5) Uani d . 1 C
H5A 0.7877 0.8737 0.9362 0.056 Uiso calc R 1 H
C6 0.6151(2) 0.9182(2) 0.8577(2) 0.0431(5) Uani d . 1 C
H6A 0.5562 0.8952 0.9146 0.052 Uiso calc R 1 H
C7 -0.0010(2) 1.2561(2) 0.5945(2) 0.0477(5) Uani d . 1 C
H7A -0.0374 1.1834 0.5136 0.057 Uiso calc R 1 H
C8 0.1005(2) 1.2373(2) 0.6810(2) 0.0472(5) Uani d . 1 C
H8A 0.1323 1.1529 0.6573 0.057 Uiso calc R 1 H
C9 0.1544(2) 1.3437(2) 0.8019(2) 0.0427(5) Uani d . 1 C
C10 0.1078(2) 1.4719(2) 0.8364(2) 0.0430(5) Uani d . 1 C
C11 0.0075(2) 1.4900(2) 0.7500(2) 0.0441(5) Uani d . 1 C
H11A -0.0233 1.5749 0.7732 0.053 Uiso calc R 1 H
C12 -0.0493(2) 1.3813(2) 0.6268(2) 0.0427(5) Uani d . 1 C
C13 -0.1542(2) 1.3972(2) 0.5319(2) 0.0462(5) Uani d . 1 C
H13A -0.1843 1.3212 0.4519 0.055 Uiso calc R 1 H
C14 -0.2111(2) 1.5097(2) 0.5485(2) 0.0466(5) Uani d . 1 C
H14A -0.1827 1.5852 0.6294 0.056 Uiso calc R 1 H
C15 -0.3140(2) 1.5259(2) 0.4519(2) 0.0422(5) Uani d . 1 C
C16 -0.3708(2) 1.6470(2) 0.4881(2) 0.0504(5) Uani d . 1 C
H16A -0.3427 1.7155 0.5736 0.061 Uiso calc R 1 H
C17 -0.4668(3) 1.6676(2) 0.4010(2) 0.0529(6) Uani d . 1 C
H17A -0.5029 1.7498 0.4279 0.064 Uiso calc R 1 H
C18 -0.4579(2) 1.4521(2) 0.2386(2) 0.0508(5) Uani d . 1 C
H18A -0.4884 1.3853 0.1526 0.061 Uiso calc R 1 H
C19 -0.3618(2) 1.4269(2) 0.3222(2) 0.0496(5) Uani d . 1 C
H19A -0.3280 1.3435 0.2930 0.059 Uiso calc R 1 H
C20 -0.6133(3) 1.5962(3) 0.1844(3) 0.0628(7) Uani d . 1 C
H20A -0.6870 1.6323 0.2333 0.094 Uiso calc R 1 H
H20B -0.6501 1.5103 0.1110 0.094 Uiso calc R 1 H
H20C -0.5700 1.6621 0.1486 0.094 Uiso calc R 1 H
C21 0.1333(3) 1.7053(3) 0.9938(3) 0.0709(8) Uani d . 1 C
H21A 0.1833 1.7641 1.0805 0.106 Uiso calc R 1 H
H21B 0.0356 1.6984 0.9995 0.106 Uiso calc R 1 H
H21C 0.1564 1.7443 0.9267 0.106 Uiso calc R 1 H

loop_
_atom_site_aniso_label
_atom_site_aniso_U_11
_atom_site_aniso_U_22
_atom_site_aniso_U_33
_atom_site_aniso_U_12
_atom_site_aniso_U_13
_atom_site_aniso_U_23
Cl1 0.0377(3) 0.0845(5) 0.0712(4) 0.0219(3) 0.0015(3) 0.0262(3)
S1 0.0346(3) 0.0518(3) 0.0554(3) 0.0149(2) -0.0010(2) 0.0212(3)
O1 0.0494(12) 0.242(3) 0.0762(14) 0.0201(16) -0.0053(10) 0.0834(19)
O2 0.0541(12) 0.0523(11) 0.196(3) 0.0252(9) 0.0002(14) 0.0317(14)
O3 0.0414(9) 0.0735(11) 0.0913(13) 0.0198(8) 0.0162(9) 0.0388(10)
O4 0.0649(11) 0.0528(10) 0.0593(10) 0.0304(8) -0.0143(8) 0.0134(8)
O5 0.0765(11) 0.0474(9) 0.0501(9) 0.0297(8) -0.0184(8) 0.0061(7)
N1 0.0419(10) 0.0483(10) 0.0489(10) 0.0052(8) -0.0078(8) 0.0226(8)
C1 0.0375(10) 0.0365(10) 0.0398(10) 0.0121(8) -0.0007(8) 0.0098(8)
C2 0.0463(12) 0.0396(10) 0.0431(11) 0.0118(9) -0.0002(9) 0.0159(9)
C3 0.0417(11) 0.0450(11) 0.0470(12) 0.0081(9) 0.0075(9) 0.0156(9)
C4 0.0356(11) 0.0445(11) 0.0463(11) 0.0121(9) -0.0015(9) 0.0084(9)
C5 0.0451(12) 0.0546(13) 0.0414(11) 0.0164(10) -0.0028(9) 0.0178(10)
C6 0.0411(11) 0.0502(12) 0.0397(11) 0.0135(9) 0.0037(8) 0.0164(9)
C7 0.0514(13) 0.0413(11) 0.0471(12) 0.0085(9) -0.0018(10) 0.0132(9)
C8 0.0521(13) 0.0383(11) 0.0526(12) 0.0144(9) 0.0014(10) 0.0166(9)
C9 0.0414(11) 0.0431(11) 0.0472(11) 0.0146(9) -0.0001(9) 0.0193(9)
C10 0.0447(11) 0.0426(11) 0.0413(11) 0.0143(9) -0.0015(9) 0.0136(9)
C11 0.0455(12) 0.0431(11) 0.0476(12) 0.0181(9) 0.0005(9) 0.0183(9)
C12 0.0397(11) 0.0461(11) 0.0445(11) 0.0076(9) -0.0005(9) 0.0199(9)
C13 0.0461(12) 0.0468(12) 0.0460(11) 0.0078(9) -0.0024(9) 0.0190(9)
C14 0.0476(12) 0.0463(12) 0.0443(11) 0.0076(10) -0.0048(9) 0.0166(9)
C15 0.0397(11) 0.0432(11) 0.0455(11) 0.0055(9) -0.0007(9) 0.0199(9)
C16 0.0534(13) 0.0416(11) 0.0496(12) 0.0090(10) -0.0109(10) 0.0112(10)
C17 0.0550(13) 0.0440(12) 0.0581(14) 0.0148(10) -0.0098(11) 0.0173(10)
C18 0.0568(14) 0.0479(12) 0.0422(12) 0.0048(10) -0.0051(10) 0.0132(10)
C19 0.0539(13) 0.0445(12) 0.0515(13) 0.0147(10) 0.0005(10) 0.0178(10)
C20 0.0564(15) 0.0747(17) 0.0615(15) 0.0101(12) -0.0165(12) 0.0345(13)
C21 0.096(2) 0.0458(13) 0.0588(15) 0.0311(14) -0.0164(14) 0.0024(11)

loop_
_atom_type_symbol
_atom_type_description
_atom_type_scat_dispersion_real
_atom_type_scat_dispersion_imag
_atom_type_scat_source
C C 0.0033 0.0016 'International Tables Vol C Tables 4.2.6.8 and 6.1.1.4'
H H 0.0000 0.0000 'International Tables Vol C Tables 4.2.6.8 and 6.1.1.4'
N N 0.0061 0.0033 'International Tables Vol C Tables 4.2.6.8 and 6.1.1.4'
O O 0.0106 0.0060 'International Tables Vol C Tables 4.2.6.8 and 6.1.1.4'
S S 0.1246 0.1234 'International Tables Vol C Tables 4.2.6.8 and 6.1.1.4'
Br Br -0.2901 2.4595 'International Tables Vol C Tables 4.2.6.8 and 6.1.1.4'

loop_
_geom_angle_atom_site_label_1
_geom_angle_atom_site_label_2
_geom_angle_atom_site_label_3
_geom_angle
O1 S1 O3 112.70(15)
O1 S1 O2 116.47(18)
O3 S1 O2 109.96(14)
O1 S1 C1 106.42(12)
O3 S1 C1 106.36(10)
O2 S1 C1 103.99(11)
C9 O4 H4A 109.5
C10 O5 C21 117.87(17)
C17 N1 C18 119.61(18)
C17 N1 C20 119.8(2)
C18 N1 C20 120.55(19)
C2 C1 C6 120.24(19)
C2 C1 S1 119.45(15)
C6 C1 S1 120.30(16)
C3 C2 C1 120.02(19)
C3 C2 H2B 120.0
C1 C2 H2B 120.0
C2 C3 C4 119.2(2)
C2 C3 H3B 120.4
C4 C3 H3B 120.4
C5 C4 C3 121.46(19)
C5 C4 Cl1 119.62(17)
C3 C4 Cl1 118.92(17)
C4 C5 C6 119.2(2)
C4 C5 H5A 120.4
C6 C5 H5A 120.4
C5 C6 C1 119.9(2)
C5 C6 H6A 120.1
C1 C6 H6A 120.1
C12 C7 C8 121.1(2)
C12 C7 H7A 119.5
C8 C7 H7A 119.5
C9 C8 C7 120.11(19)
C9 C8 H8A 119.9
C7 C8 H8A 119.9
O4 C9 C8 123.57(18)
O4 C9 C10 116.63(18)
C8 C9 C10 119.79(19)
O5 C10 C11 125.26(19)
O5 C10 C9 114.94(18)
C11 C10 C9 119.80(19)
C10 C11 C12 120.81(19)
C10 C11 H11A 119.6
C12 C11 H11A 119.6
C7 C12 C11 118.40(19)
C7 C12 C13 119.20(19)
C11 C12 C13 122.39(19)
C14 C13 C12 126.3(2)
C14 C13 H13A 116.8
C12 C13 H13A 116.8
C13 C14 C15 126.1(2)
C13 C14 H14A 117.0
C15 C14 H14A 117.0
C16 C15 C19 116.18(19)
C16 C15 C14 119.18(19)
C19 C15 C14 124.65(19)
C17 C16 C15 121.5(2)
C17 C16 H16A 119.3
C15 C16 H16A 119.3
N1 C17 C16 120.8(2)
N1 C17 H17A 119.6
C16 C17 H17A 119.6
N1 C18 C19 121.6(2)
N1 C18 H18A 119.2
C19 C18 H18A 119.2
C18 C19 C15 120.3(2)
C18 C19 H19A 119.9
C15 C19 H19A 119.9
N1 C20 H20A 109.5
N1 C20 H20B 109.5
H20A C20 H20B 109.5
N1 C20 H20C 109.5
H20A C20 H20C 109.5
H20B C20 H20C 109.5
O5 C21 H21A 109.5
O5 C21 H21B 109.5
H21A C21 H21B 109.5
O5 C21 H21C 109.5
H21A C21 H21C 109.5
H21B C21 H21C 109.5

loop_
_geom_bond_atom_site_label_1
_geom_bond_atom_site_label_2
_geom_bond_distance
_geom_bond_publ_flag
Cl1 C4 1.738(2) yes
S1 O1 1.413(2) yes
S1 O3 1.4334(19) yes
S1 O2 1.440(2) yes
S1 C1 1.780(2) yes
O4 C9 1.358(2) yes
O4 H4A 0.8200 ?
O5 C10 1.361(3) yes
O5 C21 1.424(3) yes
N1 C17 1.337(3) yes
N1 C18 1.344(3) yes
N1 C20 1.479(3) yes
C1 C2 1.387(3) ?
C1 C6 1.389(3) ?
C2 C3 1.377(3) ?
C2 H2B 0.9300 ?
C3 C4 1.386(3) ?
C3 H3B 0.9300 ?
C4 C5 1.378(3) ?
C5 C6 1.381(3) ?
C5 H5A 0.9300 ?
C6 H6A 0.9300 ?
C7 C12 1.387(3) ?
C7 C8 1.388(3) ?
C7 H7A 0.9300 ?
C8 C9 1.379(3) ?
C8 H8A 0.9300 ?
C9 C10 1.405(3) ?
C10 C11 1.375(3) ?
C11 C12 1.410(3) ?
C11 H11A 0.9300 ?
C12 C13 1.457(3) ?
C13 C14 1.328(3) yes
C13 H13A 0.9300 ?
C14 C15 1.457(3) ?
C14 H14A 0.9300 ?
C15 C16 1.389(3) ?
C15 C19 1.399(3) ?
C16 C17 1.365(3) ?
C16 H16A 0.9300 ?
C17 H17A 0.9300 ?
C18 C19 1.365(3) ?
C18 H18A 0.9300 ?
C19 H19A 0.9300 ?
C20 H20A 0.9600 ?
C20 H20B 0.9600 ?
C20 H20C 0.9600 ?
C21 H21A 0.9600 ?
C21 H21B 0.9600 ?
C21 H21C 0.9600 ?

loop_
_geom_hbond_atom_site_label_D
_geom_hbond_atom_site_label_H
_geom_hbond_atom_site_label_A
_geom_hbond_site_symmetry_A
_geom_hbond_distance_DH
_geom_hbond_distance_HA
_geom_hbond_distance_DA
_geom_hbond_angle_DHA
_geom_hbond_publ_flag
O4 H4A O2 1_555 0.82 1.79 2.577(4) 161 yes
C2 H2B O1 2_676 0.93 2.38 3.180(3) 144 yes
C6 H6A O3 1_555 0.93 2.59 2.934(3) 103 yes
C19 H19A O3 2_576 0.93 2.36 3.257(3) 163 yes
C20 H20B O4 1_454 0.96 2.43 3.367(4) 165 yes
C20 H20C O2 2_586 0.96 2.55 3.420(4) 151 yes
C16 H16A Cg1 1_465 0.93 2.58 3.476(2) 162 yes
C21 H21A Cg1 2_687 0.96 2.84 3.626(3) 140 yes

loop_
_geom_torsion_atom_site_label_1
_geom_torsion_atom_site_label_2
_geom_torsion_atom_site_label_3
_geom_torsion_atom_site_label_4
_geom_torsion
_geom_torsion_publ_flag
O1 S1 C1 C2 37.9(2) ?
O3 S1 C1 C2 158.24(17) ?
O2 S1 C1 C2 -85.7(2) ?
O1 S1 C1 C6 -143.2(2) ?
O3 S1 C1 C6 -22.8(2) ?
O2 S1 C1 C6 93.3(2) ?
C6 C1 C2 C3 0.7(3) ?
S1 C1 C2 C3 179.66(15) ?
C1 C2 C3 C4 -0.4(3) ?
C2 C3 C4 C5 -0.2(3) ?
C2 C3 C4 Cl1 179.70(16) ?
C3 C4 C5 C6 0.6(3) ?
Cl1 C4 C5 C6 -179.34(16) ?
C4 C5 C6 C1 -0.3(3) ?
C2 C1 C6 C5 -0.3(3) ?
S1 C1 C6 C5 -179.28(16) ?
C12 C7 C8 C9 0.6(4) ?
C7 C8 C9 O4 -180.0(2) ?
C7 C8 C9 C10 -1.0(3) ?
C21 O5 C10 C11 -2.9(4) yes
C21 O5 C10 C9 176.5(2) yes
O4 C9 C10 O5 0.4(3) ?
C8 C9 C10 O5 -178.6(2) ?
O4 C9 C10 C11 179.8(2) ?
C8 C9 C10 C11 0.8(3) ?
O5 C10 C11 C12 179.2(2) ?
C9 C10 C11 C12 -0.1(3) ?
C8 C7 C12 C11 0.1(3) ?
C8 C7 C12 C13 178.9(2) ?
C10 C11 C12 C7 -0.3(3) ?
C10 C11 C12 C13 -179.1(2) ?
C7 C12 C13 C14 179.6(2) yes
C11 C12 C13 C14 -1.7(4) yes
C12 C13 C14 C15 178.6(2) yes
C13 C14 C15 C16 175.6(2) yes
C13 C14 C15 C19 -4.3(4) ?
C19 C15 C16 C17 -0.6(3) ?
C14 C15 C16 C17 179.6(2) ?
C18 N1 C17 C16 0.3(4) ?
C20 N1 C17 C16 -179.7(2) ?
C15 C16 C17 N1 0.1(4) ?
C17 N1 C18 C19 -0.3(3) ?
C20 N1 C18 C19 179.8(2) ?
N1 C18 C19 C15 -0.2(4) ?
C16 C15 C19 C18 0.6(3) ?
C14 C15 C19 C18 -179.5(2) ?

loop_
_cod_related_entry_id
_cod_related_entry_database
_cod_related_entry_code
1 ChemSpider 21129217
